data_4023378
loop_
_publ_author_name
'Yun-Yun Yang'
'Wang-Ge Shou'
'Deng Hong'
'Yan-Guang Wang'

_publ_section_title
;
 Selective Synthesis of 4-Alkylidene-\b-lactams and
 N,N'-Diarylamidines from Azides and Aryloxyacetyl Chlorides via a
 Ketenimine-Participating One-Pot Cascade Process
;
_journal_name_full 'Journal of Organic Chemistry'
_journal_page_first 3574
_journal_page_last 3577
_journal_paper_doi 10.1021/jo702733h
_journal_volume 73
_journal_year 2008
_chemical_formula_sum 'C23 H19 N O3'
_chemical_formula_weight 357.39
_chemical_name_systematic
; 
 ? 
;
_space_group_IT_number 2
_symmetry_cell_setting triclinic
_symmetry_space_group_name_Hall '-P 1'
_symmetry_space_group_name_H-M 'P -1'
_atom_sites_solution_hydrogens geom
_atom_sites_solution_primary direct
_atom_sites_solution_secondary difmap
_audit_creation_method SHELXL-97
_cell_angle_alpha 104.469(2)
_cell_angle_beta 91.025(2)
_cell_angle_gamma 105.824(2)
_cell_formula_units_Z 2
_cell_length_a 6.7674(8)
_cell_length_b 11.3499(13)
_cell_length_c 13.1617(15)
_cell_measurement_reflns_used 2190
_cell_measurement_temperature 293(2)
_cell_measurement_theta_max 55.958
_cell_measurement_theta_min 5.644
_cell_volume 937.76(19)
_computing_cell_refinement 'Bruker SMART'
_computing_data_collection 'Bruker SMART'
_computing_data_reduction 'Bruker SHELXTL'
_computing_molecular_graphics 'Bruker SHELXTL'
_computing_publication_material 'Bruker SHELXTL'
_computing_structure_refinement 'SHELXL-97 (Sheldrick, 1997)'
_computing_structure_solution 'SHELXS-97 (Sheldrick, 1990)'
_diffrn_ambient_temperature 293(2)
_diffrn_measured_fraction_theta_full 0.982
_diffrn_measured_fraction_theta_max 0.982
_diffrn_measurement_device_type 'CCD area detector'
_diffrn_measurement_method 'phi and omega scans'
_diffrn_radiation_monochromator graphite
_diffrn_radiation_source 'fine-focus sealed tube'
_diffrn_radiation_type MoK\a
_diffrn_radiation_wavelength 0.71073
_diffrn_reflns_av_R_equivalents 0.1474
_diffrn_reflns_av_sigmaI/netI 0.1061
_diffrn_reflns_limit_h_max 7
_diffrn_reflns_limit_h_min -8
_diffrn_reflns_limit_k_max 12
_diffrn_reflns_limit_k_min -13
_diffrn_reflns_limit_l_max 10
_diffrn_reflns_limit_l_min -16
_diffrn_reflns_number 5169
_diffrn_reflns_theta_full 26.00
_diffrn_reflns_theta_max 26.00
_diffrn_reflns_theta_min 1.93
_exptl_absorpt_coefficient_mu 0.084
_exptl_absorpt_correction_T_max 1.00000
_exptl_absorpt_correction_T_min 0.75045
_exptl_absorpt_correction_type empirical
_exptl_crystal_colour colorless
_exptl_crystal_density_diffrn 1.266
_exptl_crystal_density_method 'not measured'
_exptl_crystal_description prismatic
_exptl_crystal_F_000 376
_exptl_crystal_size_max 0.498
_exptl_crystal_size_mid 0.422
_exptl_crystal_size_min 0.349
_refine_diff_density_max 0.245
_refine_diff_density_min -0.282
_refine_diff_density_rms 0.068
_refine_ls_extinction_coef 0.058(10)
_refine_ls_extinction_expression Fc^*^=kFc[1+0.001xFc^2^\l^3^/sin(2\q)]^-1/4^
_refine_ls_extinction_method SHELXL
_refine_ls_goodness_of_fit_ref 1.020
_refine_ls_hydrogen_treatment constr
_refine_ls_matrix_type full
_refine_ls_number_parameters 246
_refine_ls_number_reflns 3619
_refine_ls_number_restraints 0
_refine_ls_restrained_S_all 1.020
_refine_ls_R_factor_all 0.0840
_refine_ls_R_factor_gt 0.0716
_refine_ls_shift/su_max 0.044
_refine_ls_shift/su_mean 0.001
_refine_ls_structure_factor_coef Fsqd
_refine_ls_weighting_details 'calc w=1/[\s^2^(Fo^2^)+(0.1249P)^2^+0.0000P] where P=(Fo^2^+2Fc^2^)/3'
_refine_ls_weighting_scheme calc
_refine_ls_wR_factor_gt 0.1932
_refine_ls_wR_factor_ref 0.2076
_reflns_number_gt 2728
_reflns_number_total 3619
_reflns_threshold_expression >2sigma(I)
_cod_data_source_file jo702733h-File003.cif
_cod_data_source_block cd2706
_cod_depositor_comments
;
The following automatic conversions were performed:
'_symmetry_cell_setting' value 'Triclinic' changed to 'triclinic'
according to '/home/saulius/struct/CIF-dictionaries/cif_core.dic'
dictionary named 'cif_core.dic' version 2.4.1 from 2010-06-29.

Automatic conversion script
Id: cif_fix_enum 1527 2010-12-29 10:47:43Z saulius 
;
_cod_database_code 4023378

loop_
_symmetry_equiv_pos_as_xyz
'x, y, z'
'-x, -y, -z'

loop_
_atom_site_label
_atom_site_type_symbol
_atom_site_fract_x
_atom_site_fract_y
_atom_site_fract_z
_atom_site_U_iso_or_equiv
_atom_site_adp_type
_atom_site_occupancy
_atom_site_symmetry_multiplicity
_atom_site_calc_flag
_atom_site_refinement_flags
_atom_site_disorder_assembly
_atom_site_disorder_group
O1 O 1.2585(2) 1.10960(16) 0.04876(12) 0.0744(5) Uani 1 1 d . . .
O2 O 1.0400(2) 1.27106(13) 0.21721(12) 0.0648(4) Uani 1 1 d . . .
O3 O 0.8527(2) 0.94010(16) 0.35017(12) 0.0698(5) Uani 1 1 d . . .
N1 N 1.0800(2) 0.99434(16) 0.16120(12) 0.0555(4) Uani 1 1 d . . .
C1 C 1.1321(3) 1.0882(2) 0.10923(15) 0.0576(5) Uani 1 1 d . . .
C2 C 0.9629(3) 1.14480(19) 0.15730(16) 0.0572(5) Uani 1 1 d . . .
H2 H 0.8479 1.1320 0.1056 0.069 Uiso 1 1 calc R . .
C3 C 0.9263(3) 1.04331(19) 0.21558(15) 0.0555(5) Uani 1 1 d . . .
C4 C 0.8204(3) 1.0217(2) 0.29528(16) 0.0611(5) Uani 1 1 d . . .
H4 H 0.7205 1.0632 0.3148 0.073 Uiso 1 1 calc R . .
C5 C 0.6933(3) 0.88313(19) 0.40232(15) 0.0575(5) Uani 1 1 d . . .
C6 C 0.7534(4) 0.8454(2) 0.48637(18) 0.0690(6) Uani 1 1 d . . .
H6 H 0.8927 0.8613 0.5065 0.083 Uiso 1 1 calc R . .
C7 C 0.6051(4) 0.7838(2) 0.54042(19) 0.0800(7) Uani 1 1 d . . .
H7 H 0.6442 0.7588 0.5980 0.096 Uiso 1 1 calc R . .
C8 C 0.4006(4) 0.7591(2) 0.5099(2) 0.0825(8) Uani 1 1 d . . .
H8 H 0.3006 0.7154 0.5453 0.099 Uiso 1 1 calc R . .
C9 C 0.3442(4) 0.7987(3) 0.4274(2) 0.0832(7) Uani 1 1 d . . .
H9 H 0.2049 0.7840 0.4081 0.100 Uiso 1 1 calc R . .
C10 C 0.4905(3) 0.8605(2) 0.37184(17) 0.0704(6) Uani 1 1 d . . .
H10 H 0.4510 0.8861 0.3147 0.084 Uiso 1 1 calc R . .
C11 C 0.9023(3) 1.33856(18) 0.25370(15) 0.0546(5) Uani 1 1 d . . .
C12 C 0.6994(3) 1.3054(2) 0.21359(18) 0.0645(6) Uani 1 1 d . . .
H12 H 0.6443 1.2314 0.1601 0.077 Uiso 1 1 calc R . .
C13 C 0.5791(3) 1.3832(2) 0.2538(2) 0.0746(7) Uani 1 1 d . . .
H13 H 0.4427 1.3618 0.2261 0.090 Uiso 1 1 calc R . .
C14 C 0.6567(4) 1.4914(2) 0.3335(2) 0.0775(7) Uani 1 1 d . . .
H14 H 0.5742 1.5435 0.3597 0.093 Uiso 1 1 calc R . .
C15 C 0.8572(4) 1.5222(2) 0.3744(2) 0.0760(7) Uani 1 1 d . . .
H15 H 0.9105 1.5949 0.4294 0.091 Uiso 1 1 calc R . .
C16 C 0.9806(3) 1.4459(2) 0.33449(18) 0.0676(6) Uani 1 1 d . . .
H16 H 1.1169 1.4674 0.3624 0.081 Uiso 1 1 calc R . .
C17 C 1.1302(3) 0.87810(19) 0.14486(14) 0.0554(5) Uani 1 1 d . . .
C18 C 1.3153(3) 0.8694(2) 0.10417(16) 0.0635(6) Uani 1 1 d . . .
H18 H 1.4059 0.9391 0.0886 0.076 Uiso 1 1 calc R . .
C19 C 1.3626(4) 0.7559(3) 0.08722(17) 0.0726(7) Uani 1 1 d . . .
H19 H 1.4859 0.7497 0.0595 0.087 Uiso 1 1 calc R . .
C20 C 1.2319(4) 0.6510(3) 0.11030(18) 0.0752(7) Uani 1 1 d . . .
C21 C 1.0482(4) 0.6622(2) 0.14932(19) 0.0756(6) Uani 1 1 d . . .
H21 H 0.9583 0.5926 0.1653 0.091 Uiso 1 1 calc R . .
C22 C 0.9940(3) 0.7735(2) 0.16526(18) 0.0658(6) Uani 1 1 d . . .
H22 H 0.8673 0.7780 0.1895 0.079 Uiso 1 1 calc R . .
C23 C 1.2889(6) 0.5286(3) 0.0957(3) 0.1130(11) Uani 1 1 d . . .
H23A H 1.1807 0.4675 0.1168 0.129 Uiso 1 1 calc R . .
H23B H 1.4149 0.5441 0.1381 0.129 Uiso 1 1 calc R . .
H23C H 1.3074 0.4964 0.0229 0.129 Uiso 1 1 calc R . .

loop_
_atom_site_aniso_label
_atom_site_aniso_U_11
_atom_site_aniso_U_22
_atom_site_aniso_U_33
_atom_site_aniso_U_23
_atom_site_aniso_U_13
_atom_site_aniso_U_12
O1 0.0781(10) 0.0883(11) 0.0674(10) 0.0430(9) 0.0381(8) 0.0186(8)
O2 0.0500(7) 0.0644(8) 0.0752(10) 0.0198(7) 0.0114(7) 0.0073(6)
O3 0.0626(9) 0.0971(11) 0.0616(9) 0.0427(8) 0.0305(7) 0.0210(8)
N1 0.0536(9) 0.0694(10) 0.0490(9) 0.0292(8) 0.0197(7) 0.0132(7)
C1 0.0582(11) 0.0673(12) 0.0473(10) 0.0237(9) 0.0145(9) 0.0092(9)
C2 0.0532(10) 0.0645(11) 0.0531(11) 0.0222(9) 0.0118(8) 0.0089(9)
C3 0.0482(10) 0.0678(12) 0.0496(10) 0.0215(9) 0.0143(8) 0.0090(8)
C4 0.0548(11) 0.0733(13) 0.0564(12) 0.0249(10) 0.0191(9) 0.0123(9)
C5 0.0629(12) 0.0635(11) 0.0437(10) 0.0178(9) 0.0244(8) 0.0093(9)
C6 0.0740(13) 0.0765(13) 0.0581(12) 0.0276(11) 0.0164(10) 0.0148(11)
C7 0.1010(19) 0.0834(15) 0.0604(13) 0.0355(12) 0.0280(13) 0.0180(14)
C8 0.0937(18) 0.0802(15) 0.0718(15) 0.0331(13) 0.0443(14) 0.0080(13)
C9 0.0634(13) 0.0972(17) 0.0816(17) 0.0309(14) 0.0252(12) 0.0031(12)
C10 0.0675(13) 0.0878(15) 0.0524(11) 0.0269(11) 0.0163(10) 0.0083(11)
C11 0.0524(10) 0.0611(11) 0.0535(11) 0.0276(9) 0.0168(8) 0.0094(8)
C12 0.0596(11) 0.0675(12) 0.0629(12) 0.0197(10) 0.0063(10) 0.0103(10)
C13 0.0555(12) 0.0837(15) 0.0886(17) 0.0332(14) 0.0095(11) 0.0169(11)
C14 0.0727(14) 0.0759(14) 0.0918(18) 0.0335(14) 0.0286(13) 0.0227(12)
C15 0.0768(15) 0.0693(13) 0.0739(15) 0.0163(12) 0.0201(12) 0.0097(11)
C16 0.0556(11) 0.0735(13) 0.0684(13) 0.0237(11) 0.0103(10) 0.0051(10)
C17 0.0544(10) 0.0753(12) 0.0431(10) 0.0289(9) 0.0127(8) 0.0167(9)
C18 0.0587(11) 0.0911(15) 0.0529(11) 0.0401(11) 0.0189(9) 0.0213(10)
C19 0.0711(14) 0.1077(18) 0.0603(13) 0.0428(13) 0.0252(11) 0.0405(13)
C20 0.0901(16) 0.0917(16) 0.0616(13) 0.0367(12) 0.0250(12) 0.0391(13)
C21 0.0863(16) 0.0789(14) 0.0719(14) 0.0384(12) 0.0293(12) 0.0223(12)
C22 0.0608(11) 0.0769(14) 0.0661(13) 0.0315(11) 0.0239(10) 0.0175(10)
C23 0.124(3) 0.117(2) 0.119(3) 0.061(2) 0.052(2) 0.075(2)

loop_
_atom_type_symbol
_atom_type_description
_atom_type_scat_dispersion_real
_atom_type_scat_dispersion_imag
_atom_type_scat_source
C C 0.0033 0.0016 'International Tables Vol C Tables 4.2.6.8 and 6.1.1.4'
H H 0.0000 0.0000 'International Tables Vol C Tables 4.2.6.8 and 6.1.1.4'
N N 0.0061 0.0033 'International Tables Vol C Tables 4.2.6.8 and 6.1.1.4'
O O 0.0106 0.0060 'International Tables Vol C Tables 4.2.6.8 and 6.1.1.4'

loop_
_geom_angle_atom_site_label_1
_geom_angle_atom_site_label_2
_geom_angle_atom_site_label_3
_geom_angle
_geom_angle_site_symmetry_1
_geom_angle_site_symmetry_3
_geom_angle_publ_flag
C11 O2 C2 118.80(15) . . ?
C4 O3 C5 118.79(16) . . ?
C1 N1 C17 130.75(16) . . ?
C1 N1 C3 93.75(15) . . ?
C17 N1 C3 134.03(16) . . ?
O1 C1 N1 132.0(2) . . ?
O1 C1 C2 136.9(2) . . ?
N1 C1 C2 91.13(15) . . ?
O2 C2 C3 117.25(17) . . ?
O2 C2 C1 112.91(15) . . ?
C3 C2 C1 84.80(14) . . ?
O2 C2 H2 113.0 . . ?
C3 C2 H2 113.0 . . ?
C1 C2 H2 113.0 . . ?
C4 C3 N1 134.7(2) . . ?
C4 C3 C2 134.4(2) . . ?
N1 C3 C2 90.14(14) . . ?
C3 C4 O3 122.04(19) . . ?
C3 C4 H4 119.0 . . ?
O3 C4 H4 119.0 . . ?
C10 C5 C6 121.2(2) . . ?
C10 C5 O3 123.56(19) . . ?
C6 C5 O3 115.24(19) . . ?
C5 C6 C7 119.2(2) . . ?
C5 C6 H6 120.4 . . ?
C7 C6 H6 120.4 . . ?
C8 C7 C6 120.3(2) . . ?
C8 C7 H7 119.9 . . ?
C6 C7 H7 119.9 . . ?
C9 C8 C7 119.6(2) . . ?
C9 C8 H8 120.2 . . ?
C7 C8 H8 120.2 . . ?
C8 C9 C10 121.0(2) . . ?
C8 C9 H9 119.5 . . ?
C10 C9 H9 119.5 . . ?
C5 C10 C9 118.7(2) . . ?
C5 C10 H10 120.7 . . ?
C9 C10 H10 120.7 . . ?
C16 C11 C12 120.06(19) . . ?
C16 C11 O2 115.43(17) . . ?
C12 C11 O2 124.51(19) . . ?
C13 C12 C11 119.2(2) . . ?
C13 C12 H12 120.4 . . ?
C11 C12 H12 120.4 . . ?
C14 C13 C12 121.2(2) . . ?
C14 C13 H13 119.4 . . ?
C12 C13 H13 119.4 . . ?
C13 C14 C15 119.2(2) . . ?
C13 C14 H14 120.4 . . ?
C15 C14 H14 120.4 . . ?
C14 C15 C16 120.4(2) . . ?
C14 C15 H15 119.8 . . ?
C16 C15 H15 119.8 . . ?
C11 C16 C15 119.9(2) . . ?
C11 C16 H16 120.0 . . ?
C15 C16 H16 120.0 . . ?
C22 C17 C18 120.3(2) . . ?
C22 C17 N1 120.56(17) . . ?
C18 C17 N1 119.09(19) . . ?
C19 C18 C17 119.0(2) . . ?
C19 C18 H18 120.5 . . ?
C17 C18 H18 120.5 . . ?
C18 C19 C20 121.8(2) . . ?
C18 C19 H19 119.1 . . ?
C20 C19 H19 119.1 . . ?
C21 C20 C19 117.8(2) . . ?
C21 C20 C23 120.7(3) . . ?
C19 C20 C23 121.5(2) . . ?
C22 C21 C20 122.0(2) . . ?
C22 C21 H21 119.0 . . ?
C20 C21 H21 119.0 . . ?
C21 C22 C17 119.1(2) . . ?
C21 C22 H22 120.5 . . ?
C17 C22 H22 120.5 . . ?
C20 C23 H23A 109.5 . . ?
C20 C23 H23B 109.5 . . ?
H23A C23 H23B 109.5 . . ?
C20 C23 H23C 109.5 . . ?
H23A C23 H23C 109.5 . . ?
H23B C23 H23C 109.5 . . ?

loop_
_geom_bond_atom_site_label_1
_geom_bond_atom_site_label_2
_geom_bond_distance
_geom_bond_site_symmetry_2
_geom_bond_publ_flag
O1 C1 1.196(2) . ?
O2 C11 1.381(2) . ?
O2 C2 1.400(2) . ?
O3 C4 1.366(3) . ?
O3 C5 1.386(2) . ?
N1 C1 1.377(2) . ?
N1 C17 1.417(3) . ?
N1 C3 1.430(2) . ?
C1 C2 1.532(3) . ?
C2 C3 1.506(3) . ?
C2 H2 0.9800 . ?
C3 C4 1.317(3) . ?
C4 H4 0.9300 . ?
C5 C10 1.359(3) . ?
C5 C6 1.374(3) . ?
C6 C7 1.376(3) . ?
C6 H6 0.9300 . ?
C7 C8 1.366(4) . ?
C7 H7 0.9300 . ?
C8 C9 1.360(4) . ?
C8 H8 0.9300 . ?
C9 C10 1.383(3) . ?
C9 H9 0.9300 . ?
C10 H10 0.9300 . ?
C11 C16 1.370(3) . ?
C11 C12 1.378(3) . ?
C12 C13 1.377(3) . ?
C12 H12 0.9300 . ?
C13 C14 1.368(4) . ?
C13 H13 0.9300 . ?
C14 C15 1.369(3) . ?
C14 H14 0.9300 . ?
C15 C16 1.381(3) . ?
C15 H15 0.9300 . ?
C16 H16 0.9300 . ?
C17 C22 1.380(3) . ?
C17 C18 1.390(3) . ?
C18 C19 1.376(3) . ?
C18 H18 0.9300 . ?
C19 C20 1.381(4) . ?
C19 H19 0.9300 . ?
C20 C21 1.379(3) . ?
C20 C23 1.509(4) . ?
C21 C22 1.377(3) . ?
C21 H21 0.9300 . ?
C22 H22 0.9300 . ?
C23 H23A 0.9600 . ?
C23 H23B 0.9600 . ?
C23 H23C 0.9600 . ?

loop_
_geom_torsion_atom_site_label_1
_geom_torsion_atom_site_label_2
_geom_torsion_atom_site_label_3
_geom_torsion_atom_site_label_4
_geom_torsion
_geom_torsion_site_symmetry_1
_geom_torsion_site_symmetry_2
_geom_torsion_site_symmetry_3
_geom_torsion_site_symmetry_4
_geom_torsion_publ_flag
C17 N1 C1 O1 -14.2(4) . . . . ?
C3 N1 C1 O1 178.5(2) . . . . ?
C17 N1 C1 C2 164.0(2) . . . . ?
C3 N1 C1 C2 -3.34(15) . . . . ?
C11 O2 C2 C3 -92.1(2) . . . . ?
C11 O2 C2 C1 171.77(16) . . . . ?
O1 C1 C2 O2 -61.4(3) . . . . ?
N1 C1 C2 O2 120.61(17) . . . . ?
O1 C1 C2 C3 -178.8(3) . . . . ?
N1 C1 C2 C3 3.18(14) . . . . ?
C1 N1 C3 C4 -167.3(2) . . . . ?
C17 N1 C3 C4 26.1(4) . . . . ?
C1 N1 C3 C2 3.40(15) . . . . ?
C17 N1 C3 C2 -163.3(2) . . . . ?
O2 C2 C3 C4 54.5(3) . . . . ?
C1 C2 C3 C4 167.7(2) . . . . ?
O2 C2 C3 N1 -116.19(17) . . . . ?
C1 C2 C3 N1 -3.06(14) . . . . ?
N1 C3 C4 O3 3.5(4) . . . . ?
C2 C3 C4 O3 -163.3(2) . . . . ?
C5 O3 C4 C3 -154.90(19) . . . . ?
C4 O3 C5 C10 27.2(3) . . . . ?
C4 O3 C5 C6 -155.23(18) . . . . ?
C10 C5 C6 C7 0.0(3) . . . . ?
O3 C5 C6 C7 -177.7(2) . . . . ?
C5 C6 C7 C8 0.8(4) . . . . ?
C6 C7 C8 C9 -1.7(4) . . . . ?
C7 C8 C9 C10 1.9(4) . . . . ?
C6 C5 C10 C9 0.2(3) . . . . ?
O3 C5 C10 C9 177.6(2) . . . . ?
C8 C9 C10 C5 -1.1(4) . . . . ?
C2 O2 C11 C16 162.25(18) . . . . ?
C2 O2 C11 C12 -18.6(3) . . . . ?
C16 C11 C12 C13 1.8(3) . . . . ?
O2 C11 C12 C13 -177.37(19) . . . . ?
C11 C12 C13 C14 -1.0(4) . . . . ?
C12 C13 C14 C15 -0.4(4) . . . . ?
C13 C14 C15 C16 1.0(4) . . . . ?
C12 C11 C16 C15 -1.2(3) . . . . ?
O2 C11 C16 C15 178.03(19) . . . . ?
C14 C15 C16 C11 -0.2(4) . . . . ?
C1 N1 C17 C22 -147.9(2) . . . . ?
C3 N1 C17 C22 14.4(3) . . . . ?
C1 N1 C17 C18 29.7(3) . . . . ?
C3 N1 C17 C18 -167.96(19) . . . . ?
C22 C17 C18 C19 -1.6(3) . . . . ?
N1 C17 C18 C19 -179.24(18) . . . . ?
C17 C18 C19 C20 -0.5(3) . . . . ?
C18 C19 C20 C21 1.3(4) . . . . ?
C18 C19 C20 C23 -177.4(2) . . . . ?
C19 C20 C21 C22 0.0(4) . . . . ?
C23 C20 C21 C22 178.8(3) . . . . ?
C20 C21 C22 C17 -2.1(4) . . . . ?
C18 C17 C22 C21 2.9(3) . . . . ?
N1 C17 C22 C21 -179.50(19) . . . . ?
